data_7100304
loop_
_publ_author_name
'Mark Stradiotto'
'Judy Cipot'
'Robert McDonald'

_publ_section_title
;
Cationic and Zwitterionic Bidentate Relatives of Crabtree's
Hydrogenation Catalyst
;
_journal_name_full 'Chemical Communications'
_journal_paper_doi 10.1039/b510253g
_journal_year 2005
_chemical_formula_moiety 'C25 H37 Ir N P'
_chemical_formula_sum 'C25 H37 Ir N P'
_chemical_formula_weight 574.73
_space_group_IT_number 14
_symmetry_cell_setting monoclinic
_symmetry_space_group_name_Hall '-P 2yn'
_symmetry_space_group_name_H-M 'P 1 21/n 1'
_cell_angle_alpha 90.00
_cell_angle_beta 109.4177(7)
_cell_angle_gamma 90.00
_cell_formula_units_Z 4
_cell_length_a 9.6714(5)
_cell_length_b 16.9783(9)
_cell_length_c 14.5080(7)
_cell_measurement_temperature 193(2)
_cell_volume 2246.8(2)
_diffrn_ambient_temperature 193(2)
_exptl_crystal_density_diffrn 1.699
_cod_depositor_comments
;
The following automatic conversions were performed:
'_symmetry_cell_setting' value 'Monoclinic' changed to 'monoclinic'
according to '/home/saulius/struct/CIF-dictionaries/cif_core.dic'
dictionary named 'cif_core.dic' version 2.4.1 from 2010-06-29.

Automatic conversion script
Id: cif_fix_enum 1527 2010-12-29 10:47:43Z saulius 
;
_cod_original_sg_symbol_H-M 'P 21/n'
_cod_database_code 7100304

loop_
_symmetry_equiv_pos_as_xyz
'x, y, z'
'-x+1/2, y+1/2, -z+1/2'
'-x, -y, -z'
'x-1/2, -y-1/2, z-1/2'

loop_
_atom_site_label
_atom_site_type_symbol
_atom_site_fract_x
_atom_site_fract_y
_atom_site_fract_z
_atom_site_U_iso_or_equiv
_atom_site_adp_type
_atom_site_occupancy
_atom_site_symmetry_multiplicity
_atom_site_calc_flag
_atom_site_refinement_flags
_atom_site_disorder_assembly
_atom_site_disorder_group
Ir Ir 0.306227(9) 0.022375(5) 0.193543(6) 0.01792(4) Uani 1 1 d . . .
P P 0.19957(6) 0.05322(4) 0.31030(4) 0.01745(12) Uani 1 1 d . . .
N N 0.1746(2) 0.12296(12) 0.11306(14) 0.0213(4) Uani 1 1 d . . .
C1 C -0.0688(3) 0.18592(15) 0.10681(19) 0.0259(5) Uani 1 1 d . . .
H1 H -0.0997 0.2052 0.0417 0.031 Uiso 1 1 calc R . .
C2 C 0.0567(3) 0.14303(14) 0.15266(17) 0.0206(5) Uani 1 1 d . . .
C3 C 0.0699(3) 0.12473(14) 0.25022(17) 0.0190(5) Uani 1 1 d . . .
C3A C -0.0572(3) 0.15772(14) 0.26575(18) 0.0207(5) Uani 1 1 d . . .
C4 C -0.1074(3) 0.15963(15) 0.34627(19) 0.0264(5) Uani 1 1 d . . .
H4 H -0.0523 0.1344 0.4056 0.032 Uiso 1 1 calc R . .
C5 C -0.2356(3) 0.19782(16) 0.3395(2) 0.0306(6) Uani 1 1 d . . .
H5 H -0.2681 0.1993 0.3945 0.037 Uiso 1 1 calc R . .
C6 C -0.3196(3) 0.23482(16) 0.2516(2) 0.0328(6) Uani 1 1 d . . .
H6 H -0.4083 0.2607 0.2479 0.039 Uiso 1 1 calc R . .
C7 C -0.2746(3) 0.23381(16) 0.1715(2) 0.0310(6) Uani 1 1 d . . .
H7 H -0.3322 0.2589 0.1127 0.037 Uiso 1 1 calc R . .
C7A C -0.1428(3) 0.19561(14) 0.1761(2) 0.0243(5) Uani 1 1 d . . .
C11 C 0.4513(3) 0.02641(16) 0.10456(19) 0.0276(6) Uani 1 1 d . . .
H11 H 0.4334 0.0723 0.0588 0.033 Uiso 1 1 calc R . .
C12 C 0.3553(3) -0.03615(17) 0.0703(2) 0.0295(6) Uani 1 1 d . . .
H12 H 0.2799 -0.0272 0.0047 0.035 Uiso 1 1 calc R . .
C13 C 0.4014(3) -0.12132(18) 0.0917(2) 0.0379(7) Uani 1 1 d . . .
H13A H 0.5088 -0.1257 0.1068 0.045 Uiso 1 1 calc R . .
H13B H 0.3531 -0.1537 0.0331 0.045 Uiso 1 1 calc R . .
C14 C 0.3608(4) -0.15250(17) 0.1772(3) 0.0410(7) Uani 1 1 d . . .
H14A H 0.2586 -0.1722 0.1530 0.049 Uiso 1 1 calc R . .
H14B H 0.4255 -0.1975 0.2069 0.049 Uiso 1 1 calc R . .
C15 C 0.3742(3) -0.09089(15) 0.2543(2) 0.0293(6) Uani 1 1 d . . .
H15 H 0.3290 -0.1070 0.3042 0.035 Uiso 1 1 calc R . .
C16 C 0.4905(3) -0.03644(16) 0.29016(19) 0.0269(6) Uani 1 1 d . . .
H16 H 0.5106 -0.0221 0.3603 0.032 Uiso 1 1 calc R . .
C17 C 0.6267(3) -0.03439(17) 0.2596(2) 0.0302(6) Uani 1 1 d . . .
H17A H 0.6498 -0.0886 0.2441 0.036 Uiso 1 1 calc R . .
H17B H 0.7108 -0.0151 0.3150 0.036 Uiso 1 1 calc R . .
C18 C 0.6075(3) 0.01843(17) 0.1708(2) 0.0325(6) Uani 1 1 d . . .
H18A H 0.6462 0.0715 0.1940 0.039 Uiso 1 1 calc R . .
H18B H 0.6667 -0.0032 0.1327 0.039 Uiso 1 1 calc R . .
C21 C 0.3294(3) 0.08994(15) 0.42669(17) 0.0242(5) Uani 1 1 d . . .
H21 H 0.3905 0.0443 0.4609 0.029 Uiso 1 1 calc R . .
C22 C 0.2557(3) 0.12471(18) 0.49576(19) 0.0309(6) Uani 1 1 d . . .
H22A H 0.1865 0.0863 0.5060 0.037 Uiso 1 1 calc R . .
H22B H 0.2029 0.1728 0.4670 0.037 Uiso 1 1 calc R . .
H22C H 0.3304 0.1373 0.5586 0.037 Uiso 1 1 calc R . .
C23 C 0.4326(3) 0.15079(17) 0.4070(2) 0.0335(6) Uani 1 1 d . . .
H23A H 0.4791 0.1284 0.3624 0.040 Uiso 1 1 calc R . .
H23B H 0.5082 0.1652 0.4687 0.040 Uiso 1 1 calc R . .
H23C H 0.3766 0.1978 0.3774 0.040 Uiso 1 1 calc R . .
C24 C 0.0882(3) -0.02275(14) 0.3461(2) 0.0278(6) Uani 1 1 d . . .
H24 H 0.0173 0.0066 0.3701 0.033 Uiso 1 1 calc R . .
C25 C -0.0031(3) -0.06616(18) 0.2546(2) 0.0388(7) Uani 1 1 d . . .
H25A H -0.0526 -0.0279 0.2037 0.047 Uiso 1 1 calc R . .
H25B H -0.0764 -0.0988 0.2696 0.047 Uiso 1 1 calc R . .
H25C H 0.0609 -0.0998 0.2314 0.047 Uiso 1 1 calc R . .
C26 C 0.1716(4) -0.07876(18) 0.4289(2) 0.0445(8) Uani 1 1 d . . .
H26A H 0.2300 -0.0480 0.4856 0.053 Uiso 1 1 calc R . .
H26B H 0.2365 -0.1125 0.4067 0.053 Uiso 1 1 calc R . .
H26C H 0.1014 -0.1116 0.4472 0.053 Uiso 1 1 calc R . .
C27 C 0.1113(3) 0.10978(18) 0.00558(18) 0.0319(6) Uani 1 1 d . . .
H27A H 0.1901 0.0968 -0.0203 0.038 Uiso 1 1 calc R . .
H27B H 0.0611 0.1577 -0.0261 0.038 Uiso 1 1 calc R . .
H27C H 0.0411 0.0661 -0.0075 0.038 Uiso 1 1 calc R . .
C28 C 0.2730(3) 0.19355(15) 0.1292(2) 0.0290(6) Uani 1 1 d . . .
H28A H 0.3176 0.2033 0.1994 0.035 Uiso 1 1 calc R . .
H28B H 0.2155 0.2397 0.0979 0.035 Uiso 1 1 calc R . .
H28C H 0.3503 0.1839 0.1007 0.035 Uiso 1 1 calc R . .

loop_
_atom_site_aniso_label
_atom_site_aniso_U_11
_atom_site_aniso_U_22
_atom_site_aniso_U_33
_atom_site_aniso_U_23
_atom_site_aniso_U_13
_atom_site_aniso_U_12
Ir 0.01909(6) 0.01891(6) 0.01726(6) 0.00102(3) 0.00805(4) 0.00246(3)
P 0.0188(3) 0.0172(3) 0.0172(3) 0.0012(2) 0.0072(2) 0.0020(2)
N 0.0219(10) 0.0227(10) 0.0202(10) 0.0028(8) 0.0085(8) 0.0015(8)
C1 0.0231(12) 0.0262(13) 0.0272(13) 0.0103(10) 0.0066(11) 0.0034(10)
C2 0.0199(11) 0.0199(12) 0.0227(12) 0.0025(9) 0.0081(10) 0.0000(9)
C3 0.0187(11) 0.0190(11) 0.0192(11) 0.0012(9) 0.0061(9) 0.0006(9)
C3A 0.0187(11) 0.0168(11) 0.0264(12) 0.0010(9) 0.0075(10) -0.0006(9)
C4 0.0265(13) 0.0265(13) 0.0283(13) -0.0001(11) 0.0122(11) 0.0015(11)
C5 0.0279(14) 0.0284(14) 0.0423(16) -0.0026(12) 0.0208(13) 0.0008(11)
C6 0.0236(13) 0.0228(13) 0.0582(19) 0.0044(13) 0.0218(13) 0.0048(11)
C7 0.0236(13) 0.0259(13) 0.0430(16) 0.0119(12) 0.0101(12) 0.0053(11)
C7A 0.0210(12) 0.0190(12) 0.0335(14) 0.0044(10) 0.0098(11) 0.0001(9)
C11 0.0284(14) 0.0371(15) 0.0226(13) 0.0043(11) 0.0156(11) 0.0052(11)
C12 0.0281(14) 0.0400(15) 0.0228(13) -0.0067(11) 0.0114(11) 0.0069(12)
C13 0.0340(15) 0.0365(16) 0.0428(17) -0.0157(14) 0.0124(13) 0.0034(13)
C14 0.0412(17) 0.0231(14) 0.063(2) -0.0063(14) 0.0225(16) 0.0024(12)
C15 0.0326(14) 0.0210(13) 0.0392(15) 0.0083(11) 0.0186(12) 0.0102(11)
C16 0.0270(13) 0.0316(14) 0.0227(13) 0.0072(10) 0.0090(11) 0.0133(11)
C17 0.0250(13) 0.0377(15) 0.0283(14) 0.0014(12) 0.0093(11) 0.0055(11)
C18 0.0257(14) 0.0413(17) 0.0339(15) 0.0035(12) 0.0144(12) -0.0016(12)
C21 0.0257(12) 0.0261(13) 0.0178(11) -0.0007(10) 0.0034(10) 0.0056(10)
C22 0.0328(14) 0.0380(15) 0.0210(13) -0.0055(11) 0.0076(11) 0.0053(12)
C23 0.0262(13) 0.0376(16) 0.0353(15) -0.0115(12) 0.0082(12) -0.0074(12)
C24 0.0316(14) 0.0220(13) 0.0387(15) 0.0047(11) 0.0238(12) 0.0018(10)
C25 0.0323(15) 0.0299(15) 0.060(2) -0.0071(14) 0.0237(14) -0.0091(12)
C26 0.071(2) 0.0304(15) 0.0466(18) 0.0161(14) 0.0386(17) 0.0108(15)
C27 0.0350(15) 0.0411(16) 0.0199(13) 0.0064(11) 0.0096(11) 0.0077(12)
C28 0.0287(14) 0.0239(13) 0.0382(15) 0.0055(11) 0.0160(12) -0.0009(11)

loop_
_geom_bond_atom_site_label_1
_geom_bond_atom_site_label_2
_geom_bond_distance
_geom_bond_site_symmetry_2
_geom_bond_publ_flag
Ir C16 2.116(2) . ?
Ir C15 2.127(2) . ?
Ir C11 2.201(3) . ?
Ir N 2.216(2) . ?
Ir C12 2.231(3) . ?
Ir P 2.3171(6) . ?
P C3 1.755(2) . ?
P C21 1.846(2) . ?
P C24 1.862(3) . ?
N C2 1.478(3) . ?
N C27 1.491(3) . ?
N C28 1.499(3) . ?
C1 C2 1.381(3) . ?
C1 C7A 1.424(4) . ?
C2 C3 1.413(3) . ?
C3 C3A 1.435(3) . ?
C3A C4 1.406(3) . ?
C3A C7A 1.440(3) . ?
C4 C5 1.374(4) . ?
C5 C6 1.411(4) . ?
C6 C7 1.370(4) . ?
C7 C7A 1.412(4) . ?
C11 C12 1.389(4) . ?
C11 C18 1.503(4) . ?
C12 C13 1.515(4) . ?
C13 C14 1.515(4) . ?
C14 C15 1.506(4) . ?
C15 C16 1.415(4) . ?
C16 C17 1.524(4) . ?
C17 C18 1.529(4) . ?
C21 C23 1.528(4) . ?
C21 C22 1.528(3) . ?
C24 C25 1.519(4) . ?
C24 C26 1.533(4) . ?
